data_2235144
loop_
_publ_author_name
'Raissi Shabari, Akbar'
'Pourayoubi, Mehrdad'
'Fadaei, Hassan'
'Ne\<cas, Marek'
'Babiak, Michal'

_publ_section_title
;
 <i>N</i>,<i>N</i>'-Bis(4-methylphenyl)-<i>N</i>''-(2,2,2-trichloroacetyl)phosphoric
 triamide
;
_journal_coeditor_code LH5469
_journal_issue 6
_journal_name_full 'Acta Crystallographica Section E'
_journal_page_first o1813
_journal_paper_doi 10.1107/S160053681202154X
_journal_volume 68
_journal_year 2012
_chemical_formula_iupac 'C16 H17 Cl3 N3 O2 P'
_chemical_formula_moiety 'C16 H17 Cl3 N3 O2 P'
_chemical_formula_sum 'C16 H17 Cl3 N3 O2 P'
_chemical_formula_weight 420.65
_chemical_name_systematic
;
<i>N</i>,<i>N</i>'-Bis(4-methylphenyl)-<i>N</i>''-(2,2,2-
trichloroacetyl)phosphoric triamide
;
_space_group_IT_number 14
_symmetry_cell_setting monoclinic
_symmetry_space_group_name_Hall '-P 2ybc'
_symmetry_space_group_name_H-M 'P 1 21/c 1'
_atom_sites_solution_hydrogens geom
_atom_sites_solution_primary direct
_atom_sites_solution_secondary difmap
_audit_creation_method SHELXL-97
_cell_angle_alpha 90.00
_cell_angle_beta 97.565(3)
_cell_angle_gamma 90.00
_cell_formula_units_Z 4
_cell_length_a 17.5151(6)
_cell_length_b 10.8638(4)
_cell_length_c 9.8615(3)
_cell_measurement_reflns_used 5060
_cell_measurement_temperature 120(2)
_cell_measurement_theta_max 27.6988
_cell_measurement_theta_min 3.3319
_cell_volume 1860.12(11)
_computing_cell_refinement 'CrysAlis RED (Oxford Diffraction, 2009)'
_computing_data_collection 'CrysAlis CCD (Oxford Diffraction, 2009)'
_computing_data_reduction 'CrysAlis RED (Oxford Diffraction, 2009)'
_computing_molecular_graphics 'Mercury (Macrae <i>et al.</i>, 2008)'
_computing_publication_material 'enCIFer (Allen <i>et al.</i>, 2004)'
_computing_structure_refinement 'SHELXL97 (Sheldrick, 2008)'
_computing_structure_solution 'SHELXS97 (Sheldrick, 2008)'
_diffrn_ambient_temperature 120(2)
_diffrn_detector_area_resol_mean 8.4353
_diffrn_measured_fraction_theta_full 0.997
_diffrn_measured_fraction_theta_max 0.997
_diffrn_measurement_device_type 'Oxford Diffraction Xcalibur Sapphire2'
_diffrn_measurement_method '\w scan'
_diffrn_radiation_monochromator graphite
_diffrn_radiation_source 'Enhance (Mo) X-ray Source'
_diffrn_radiation_type MoK\a
_diffrn_radiation_wavelength 0.71073
_diffrn_reflns_av_R_equivalents 0.0129
_diffrn_reflns_av_sigmaI/netI 0.0197
_diffrn_reflns_limit_h_max 8
_diffrn_reflns_limit_h_min -20
_diffrn_reflns_limit_k_max 12
_diffrn_reflns_limit_k_min -12
_diffrn_reflns_limit_l_max 11
_diffrn_reflns_limit_l_min -11
_diffrn_reflns_number 6796
_diffrn_reflns_theta_full 25.00
_diffrn_reflns_theta_max 25.00
_diffrn_reflns_theta_min 3.48
_diffrn_standards_number 0
_exptl_absorpt_coefficient_mu 0.594
_exptl_absorpt_correction_T_max 1.00000
_exptl_absorpt_correction_T_min 0.95446
_exptl_absorpt_correction_type multi-scan
_exptl_absorpt_process_details '(CrysAlis RED; Oxford Diffraction, 2009)'
_exptl_crystal_colour colourless
_exptl_crystal_density_diffrn 1.502
_exptl_crystal_density_method 'not measured'
_exptl_crystal_description prism
_exptl_crystal_F_000 864
_exptl_crystal_size_max 0.60
_exptl_crystal_size_mid 0.60
_exptl_crystal_size_min 0.60
_refine_diff_density_max 0.330
_refine_diff_density_min -0.257
_refine_ls_extinction_method none
_refine_ls_goodness_of_fit_ref 1.040
_refine_ls_hydrogen_treatment mixed
_refine_ls_matrix_type full
_refine_ls_number_parameters 240
_refine_ls_number_reflns 3265
_refine_ls_number_restraints 0
_refine_ls_restrained_S_all 1.040
_refine_ls_R_factor_all 0.0344
_refine_ls_R_factor_gt 0.0278
_refine_ls_shift/su_max 0.001
_refine_ls_shift/su_mean 0.000
_refine_ls_structure_factor_coef Fsqd
_refine_ls_weighting_details 'calc w=1/[\s^2^(Fo^2^)+(0.0371P)^2^+0.8844P] where P=(Fo^2^+2Fc^2^)/3'
_refine_ls_weighting_scheme calc
_refine_ls_wR_factor_gt 0.0698
_refine_ls_wR_factor_ref 0.0717
_reflns_number_gt 2820
_reflns_number_total 3265
_reflns_threshold_expression I>2\s(I)
_cod_data_source_file lh5469.cif
_cod_data_source_block I
_cod_original_sg_symbol_H-M 'P 21/c'
_cod_database_code 2235144
_cod_database_fobs_code 2235144

loop_
_symmetry_equiv_pos_as_xyz
'x, y, z'
'-x, y+1/2, -z+1/2'
'-x, -y, -z'
'x, -y-1/2, z-1/2'

loop_
_atom_site_type_symbol
_atom_site_label
_atom_site_fract_x
_atom_site_fract_y
_atom_site_fract_z
_atom_site_U_iso_or_equiv
_atom_site_adp_type
_atom_site_calc_flag
_atom_site_refinement_flags
_atom_site_occupancy
_atom_site_symmetry_multiplicity
Cl Cl1 0.42010(3) 0.60382(4) 0.43562(4) 0.02457(13) Uani d . 1 1
O O1 0.14643(7) 0.76151(12) 0.35677(12) 0.0207(3) Uani d . 1 1
P P1 0.17851(3) 0.74597(4) 0.50145(4) 0.01634(12) Uani d . 1 1
C C1 0.12216(10) 0.51775(18) 0.53131(17) 0.0191(4) Uani d . 1 1
N N1 0.13973(9) 0.63843(15) 0.58334(15) 0.0190(3) Uani d . 1 1
Cl Cl2 0.46136(3) 0.60149(5) 0.72774(4) 0.02712(13) Uani d . 1 1
O O2 0.30612(7) 0.68782(12) 0.72621(12) 0.0225(3) Uani d . 1 1
C C2 0.07280(11) 0.5003(2) 0.41018(18) 0.0246(4) Uani d . 1 1
H H2 0.0532 0.5692 0.3573 0.030 Uiso calc R 1 1
N N2 0.17663(9) 0.86377(15) 0.60406(16) 0.0187(3) Uani d . 1 1
Cl Cl3 0.44563(3) 0.83378(5) 0.58356(5) 0.02685(13) Uani d . 1 1
C C3 0.05233(11) 0.3820(2) 0.3671(2) 0.0287(5) Uani d . 1 1
H H3 0.0200 0.3709 0.2829 0.034 Uiso calc R 1 1
N N3 0.27364(9) 0.71385(15) 0.49795(15) 0.0182(3) Uani d . 1 1
C C4 0.07772(11) 0.2797(2) 0.4435(2) 0.0292(5) Uani d . 1 1
C C5 0.12832(12) 0.2987(2) 0.5623(2) 0.0335(5) Uani d . 1 1
H H5 0.1480 0.2298 0.6151 0.040 Uiso calc R 1 1
C C6 0.15074(11) 0.41629(19) 0.6055(2) 0.0276(5) Uani d . 1 1
H H6 0.1859 0.4270 0.6865 0.033 Uiso calc R 1 1
C C7 0.22672(10) 0.96637(17) 0.60665(17) 0.0180(4) Uani d . 1 1
C C8 0.25836(11) 1.00236(18) 0.49043(18) 0.0228(4) Uani d . 1 1
H H8 0.2465 0.9582 0.4072 0.027 Uiso calc R 1 1
C C9 0.30726(12) 1.10297(18) 0.4972(2) 0.0258(4) Uani d . 1 1
H H9 0.3296 1.1253 0.4180 0.031 Uiso calc R 1 1
C C10 0.32484(11) 1.17239(18) 0.61502(19) 0.0250(4) Uani d . 1 1
C C11 0.29305(12) 1.13365(19) 0.7299(2) 0.0280(5) Uani d . 1 1
H H11 0.3047 1.1781 0.8130 0.034 Uiso calc R 1 1
C C12 0.24498(11) 1.03244(18) 0.72679(18) 0.0237(4) Uani d . 1 1
H H12 0.2244 1.0081 0.8072 0.028 Uiso calc R 1 1
C C13 0.05026(13) 0.1515(2) 0.4026(3) 0.0414(6) Uani d . 1 1
H H13A 0.0835 0.0908 0.4550 0.062 Uiso calc R 1 1
H H13B 0.0523 0.1396 0.3047 0.062 Uiso calc R 1 1
H H13C -0.0029 0.1410 0.4217 0.062 Uiso calc R 1 1
C C14 0.37295(13) 1.2873(2) 0.6172(2) 0.0350(5) Uani d . 1 1
H H14A 0.4040 1.2957 0.7069 0.052 Uiso calc R 1 1
H H14B 0.3392 1.3590 0.5998 0.052 Uiso calc R 1 1
H H14C 0.4071 1.2819 0.5462 0.052 Uiso calc R 1 1
C C15 0.32379(10) 0.69330(17) 0.61173(17) 0.0175(4) Uani d . 1 1
C C16 0.40963(10) 0.68105(17) 0.58949(17) 0.0192(4) Uani d . 1 1
H H1N 0.1460(12) 0.6449(19) 0.662(2) 0.023(6) Uiso d . 1 1
H H2N 0.1638(12) 0.848(2) 0.672(2) 0.026(6) Uiso d . 1 1
H H3N 0.2878(12) 0.720(2) 0.430(2) 0.027(6) Uiso d . 1 1

loop_
_atom_site_aniso_label
_atom_site_aniso_U_11
_atom_site_aniso_U_22
_atom_site_aniso_U_33
_atom_site_aniso_U_12
_atom_site_aniso_U_13
_atom_site_aniso_U_23
Cl1 0.0236(2) 0.0341(3) 0.0165(2) 0.0062(2) 0.00442(17) -0.00528(19)
O1 0.0204(6) 0.0296(7) 0.0124(6) -0.0004(6) 0.0027(5) 0.0013(5)
P1 0.0169(2) 0.0216(3) 0.0107(2) -0.0005(2) 0.00235(17) 0.00029(18)
C1 0.0155(9) 0.0273(10) 0.0154(8) -0.0044(8) 0.0054(7) -0.0026(8)
N1 0.0243(8) 0.0253(9) 0.0076(7) -0.0037(7) 0.0025(6) -0.0019(7)
Cl2 0.0263(3) 0.0359(3) 0.0180(2) 0.0092(2) -0.00139(18) 0.00249(19)
O2 0.0227(7) 0.0329(8) 0.0125(6) 0.0018(6) 0.0047(5) 0.0003(5)
C2 0.0218(10) 0.0349(12) 0.0168(9) -0.0005(9) 0.0010(7) -0.0019(8)
N2 0.0224(8) 0.0230(9) 0.0118(7) -0.0006(7) 0.0064(6) 0.0011(7)
Cl3 0.0271(3) 0.0285(3) 0.0252(2) -0.0063(2) 0.00431(19) -0.00010(19)
C3 0.0214(10) 0.0447(13) 0.0199(10) -0.0068(10) 0.0015(8) -0.0129(9)
N3 0.0196(8) 0.0263(9) 0.0099(8) 0.0011(7) 0.0059(6) 0.0006(6)
C4 0.0211(10) 0.0318(12) 0.0350(11) -0.0031(9) 0.0050(8) -0.0110(9)
C5 0.0296(11) 0.0267(11) 0.0411(12) -0.0014(10) -0.0065(9) -0.0007(10)
C6 0.0271(11) 0.0277(11) 0.0254(10) -0.0017(9) -0.0062(8) -0.0013(8)
C7 0.0173(9) 0.0186(9) 0.0177(9) 0.0027(8) 0.0011(7) 0.0023(7)
C8 0.0298(10) 0.0225(10) 0.0164(9) 0.0016(9) 0.0039(7) 0.0014(8)
C9 0.0287(10) 0.0237(11) 0.0262(10) 0.0006(9) 0.0080(8) 0.0065(8)
C10 0.0216(10) 0.0229(10) 0.0292(10) 0.0010(8) -0.0018(8) 0.0059(8)
C11 0.0352(11) 0.0249(11) 0.0220(10) -0.0029(9) -0.0033(8) -0.0010(8)
C12 0.0289(10) 0.0259(10) 0.0160(9) -0.0006(9) 0.0025(7) 0.0020(8)
C13 0.0329(12) 0.0363(13) 0.0537(15) -0.0078(11) 0.0003(11) -0.0157(11)
C14 0.0323(12) 0.0326(12) 0.0386(12) -0.0074(10) -0.0010(9) 0.0042(10)
C15 0.0205(9) 0.0174(9) 0.0146(9) 0.0002(8) 0.0026(7) -0.0012(7)
C16 0.0206(9) 0.0226(10) 0.0144(9) 0.0007(8) 0.0024(7) -0.0014(7)

loop_
_atom_type_symbol
_atom_type_description
_atom_type_scat_dispersion_real
_atom_type_scat_dispersion_imag
_atom_type_scat_source
C C 0.0033 0.0016 'International Tables Vol C Tables 4.2.6.8 and 6.1.1.4'
N N 0.0061 0.0033 'International Tables Vol C Tables 4.2.6.8 and 6.1.1.4'
O O 0.0106 0.0060 'International Tables Vol C Tables 4.2.6.8 and 6.1.1.4'
P P 0.1023 0.0942 'International Tables Vol C Tables 4.2.6.8 and 6.1.1.4'
Cl Cl 0.1484 0.1585 'International Tables Vol C Tables 4.2.6.8 and 6.1.1.4'
H H 0.0000 0.0000 'International Tables Vol C Tables 4.2.6.8 and 6.1.1.4'

loop_
_geom_angle_atom_site_label_1
_geom_angle_atom_site_label_2
_geom_angle_atom_site_label_3
_geom_angle
O1 P1 N1 115.74(8)
O1 P1 N2 118.28(8)
N1 P1 N2 102.25(8)
O1 P1 N3 104.64(7)
N1 P1 N3 109.71(8)
N2 P1 N3 105.77(8)
C6 C1 C2 119.16(18)
C6 C1 N1 119.83(16)
C2 C1 N1 120.91(17)
C1 N1 P1 124.64(12)
C1 N1 H1N 116.1(16)
P1 N1 H1N 114.9(16)
C3 C2 C1 119.68(19)
C3 C2 H2 120.2
C1 C2 H2 120.2
C7 N2 P1 124.35(12)
C7 N2 H2N 114.8(17)
P1 N2 H2N 113.8(17)
C4 C3 C2 121.81(18)
C4 C3 H3 119.1
C2 C3 H3 119.1
C15 N3 P1 123.18(13)
C15 N3 H3N 120.2(17)
P1 N3 H3N 116.2(17)
C3 C4 C5 117.62(19)
C3 C4 C13 121.82(19)
C5 C4 C13 120.5(2)
C6 C5 C4 121.3(2)
C6 C5 H5 119.3
C4 C5 H5 119.3
C1 C6 C5 120.31(18)
C1 C6 H6 119.8
C5 C6 H6 119.8
C12 C7 C8 119.06(17)
C12 C7 N2 119.70(16)
C8 C7 N2 121.24(16)
C9 C8 C7 119.49(18)
C9 C8 H8 120.3
C7 C8 H8 120.3
C8 C9 C10 122.55(18)
C8 C9 H9 118.7
C10 C9 H9 118.7
C9 C10 C11 116.71(18)
C9 C10 C14 121.72(18)
C11 C10 C14 121.51(18)
C12 C11 C10 122.02(18)
C12 C11 H11 119.0
C10 C11 H11 119.0
C11 C12 C7 120.13(17)
C11 C12 H12 119.9
C7 C12 H12 119.9
C4 C13 H13A 109.5
C4 C13 H13B 109.5
H13A C13 H13B 109.5
C4 C13 H13C 109.5
H13A C13 H13C 109.5
H13B C13 H13C 109.5
C10 C14 H14A 109.5
C10 C14 H14B 109.5
H14A C14 H14B 109.5
C10 C14 H14C 109.5
H14A C14 H14C 109.5
H14B C14 H14C 109.5
O2 C15 N3 124.41(16)
O2 C15 C16 119.89(15)
N3 C15 C16 115.66(14)
C15 C16 Cl2 109.98(12)
C15 C16 Cl1 111.97(12)
Cl2 C16 Cl1 109.34(10)
C15 C16 Cl3 106.17(12)
Cl2 C16 Cl3 109.57(10)
Cl1 C16 Cl3 109.75(9)

loop_
_geom_bond_atom_site_label_1
_geom_bond_atom_site_label_2
_geom_bond_distance
Cl1 C16 1.7644(18)
O1 P1 1.4727(12)
P1 N1 1.6195(16)
P1 N2 1.6345(16)
P1 N3 1.7071(16)
C1 C6 1.380(3)
C1 C2 1.392(2)
C1 N1 1.427(2)
N1 H1N 0.77(2)
Cl2 C16 1.7611(18)
O2 C15 1.211(2)
C2 C3 1.386(3)
C2 H2 0.9500
N2 C7 1.417(2)
N2 H2N 0.76(2)
Cl3 C16 1.7786(19)
C3 C4 1.383(3)
C3 H3 0.9500
N3 C15 1.349(2)
N3 H3N 0.75(2)
C4 C5 1.388(3)
C4 C13 1.510(3)
C5 C6 1.387(3)
C5 H5 0.9500
C6 H6 0.9500
C7 C12 1.386(3)
C7 C8 1.393(2)
C8 C9 1.385(3)
C8 H8 0.9500
C9 C10 1.385(3)
C9 H9 0.9500
C10 C11 1.392(3)
C10 C14 1.505(3)
C11 C12 1.383(3)
C11 H11 0.9500
C12 H12 0.9500
C13 H13A 0.9800
C13 H13B 0.9800
C13 H13C 0.9800
C14 H14A 0.9800
C14 H14B 0.9800
C14 H14C 0.9800
C15 C16 1.553(2)

loop_
_geom_hbond_atom_site_label_D
_geom_hbond_atom_site_label_H
_geom_hbond_atom_site_label_A
_geom_hbond_site_symmetry_A
_geom_hbond_distance_DH
_geom_hbond_distance_HA
_geom_hbond_distance_DA
_geom_hbond_angle_DHA
N1 H1N O1 4_576 0.77(2) 2.17(2) 2.8953(19) 156(2)
N2 H2N O1 4_576 0.76(2) 2.23(2) 2.948(2) 159(2)
N3 H3N O2 4_575 0.75(2) 2.31(2) 3.008(2) 157(2)

loop_
_geom_torsion_atom_site_label_1
_geom_torsion_atom_site_label_2
_geom_torsion_atom_site_label_3
_geom_torsion_atom_site_label_4
_geom_torsion
C6 C1 N1 P1 125.17(17)
C2 C1 N1 P1 -58.6(2)
O1 P1 N1 C1 44.72(17)
N2 P1 N1 C1 174.73(14)
N3 P1 N1 C1 -73.35(16)
C6 C1 C2 C3 0.9(3)
N1 C1 C2 C3 -175.35(16)
O1 P1 N2 C7 -75.36(16)
N1 P1 N2 C7 156.22(14)
N3 P1 N2 C7 41.39(16)
C1 C2 C3 C4 2.0(3)
O1 P1 N3 C15 179.94(15)
N1 P1 N3 C15 -55.29(17)
N2 P1 N3 C15 54.30(17)
C2 C3 C4 C5 -3.5(3)
C2 C3 C4 C13 174.88(19)
C3 C4 C5 C6 2.1(3)
C13 C4 C5 C6 -176.3(2)
C2 C1 C6 C5 -2.3(3)
N1 C1 C6 C5 174.01(18)
C4 C5 C6 C1 0.8(3)
P1 N2 C7 C12 -152.11(15)
P1 N2 C7 C8 27.7(2)
C12 C7 C8 C9 0.0(3)
N2 C7 C8 C9 -179.82(17)
C7 C8 C9 C10 -1.7(3)
C8 C9 C10 C11 2.3(3)
C8 C9 C10 C14 -174.99(19)
C9 C10 C11 C12 -1.3(3)
C14 C10 C11 C12 176.03(19)
C10 C11 C12 C7 -0.3(3)
C8 C7 C12 C11 1.0(3)
N2 C7 C12 C11 -179.19(17)
P1 N3 C15 O2 4.8(3)
P1 N3 C15 C16 -172.98(13)
O2 C15 C16 Cl2 23.4(2)
N3 C15 C16 Cl2 -158.68(14)
O2 C15 C16 Cl1 145.21(15)
N3 C15 C16 Cl1 -36.9(2)
O2 C15 C16 Cl3 -95.03(18)
N3 C15 C16 Cl3 82.86(17)

loop_
_cod_related_entry_id
_cod_related_entry_database
_cod_related_entry_code
1 ChemSpider 30657795
